data_1514948
loop_
_publ_author_name
'Mei, Ju'
'Wang, Jian'
'Sun, Jing Zhi'
'Zhao, Hui'
'Yuan, Wangzhang'
'Deng, Chunmei'
'Chen, Shuming'
'Sung, Herman H. Y.'
'Lu, Ping'
'Qin, Anjun'
'Kwok, Hoi Sing'
'Ma, Yuguang'
'Williams, Ian D.'
'Tang, Ben Zhong'

_publ_section_title
;
 Siloles symmetrically substituted on their 2,5-positions with
 electron-accepting and donating moieties: facile synthesis,
 aggregation-enhanced emission, solvatochromism, and device application
;
_journal_issue 2
_journal_name_full 'Chemical Science'
_journal_page_first 549
_journal_paper_doi 10.1039/c1sc00688f
_journal_volume 3
_journal_year 2012
_chemical_formula_sum 'C44 H40 N4 Si'
_chemical_formula_weight 652.89
_chemical_name_systematic
;
?
;
_space_group_IT_number 15
_symmetry_cell_setting monoclinic
_symmetry_space_group_name_Hall '-C 2yc'
_symmetry_space_group_name_H-M 'C 1 2/c 1'
_atom_sites_solution_hydrogens geom
_atom_sites_solution_primary direct
_atom_sites_solution_secondary difmap
_audit_creation_method SHELXL-97
_cell_angle_alpha 90.00
_cell_angle_beta 90.4810(10)
_cell_angle_gamma 90.00
_cell_formula_units_Z 4
_cell_length_a 30.7917(4)
_cell_length_b 10.23740(10)
_cell_length_c 11.7082(2)
_cell_measurement_reflns_used 4698
_cell_measurement_temperature 133(2)
_cell_measurement_theta_max 71.43
_cell_measurement_theta_min 2.86
_cell_volume 3690.61(9)
_computing_structure_refinement 'SHELXL-97 (Sheldrick, 1997)'
_computing_structure_solution 'SHELXS-97 (Sheldrick, 1990)'
_diffrn_ambient_temperature 133(2)
_diffrn_measured_fraction_theta_full 0.984
_diffrn_measured_fraction_theta_max 0.983
_diffrn_radiation_monochromator graphite
_diffrn_radiation_source 'fine-focus sealed tube'
_diffrn_radiation_type CuK\a
_diffrn_radiation_wavelength 1.54178
_diffrn_reflns_av_R_equivalents 0.0139
_diffrn_reflns_av_sigmaI/netI 0.0181
_diffrn_reflns_limit_h_max 36
_diffrn_reflns_limit_h_min -22
_diffrn_reflns_limit_k_max 12
_diffrn_reflns_limit_k_min -10
_diffrn_reflns_limit_l_max 10
_diffrn_reflns_limit_l_min -13
_diffrn_reflns_number 6043
_diffrn_reflns_theta_full 66.50
_diffrn_reflns_theta_max 67.49
_diffrn_reflns_theta_min 2.87
_exptl_absorpt_coefficient_mu 0.828
_exptl_absorpt_correction_T_max 1.00
_exptl_absorpt_correction_T_min 0.81
_exptl_absorpt_correction_type multi-scan
_exptl_absorpt_process_details SADABS
_exptl_crystal_colour yellow
_exptl_crystal_density_diffrn 1.175
_exptl_crystal_density_method 'not measured'
_exptl_crystal_description plate
_exptl_crystal_F_000 1384
_exptl_crystal_size_max 0.38
_exptl_crystal_size_mid 0.25
_exptl_crystal_size_min 0.10
_refine_diff_density_max 0.371
_refine_diff_density_min -0.194
_refine_diff_density_rms 0.039
_refine_ls_extinction_method none
_refine_ls_goodness_of_fit_ref 1.036
_refine_ls_hydrogen_treatment constr
_refine_ls_matrix_type full
_refine_ls_number_parameters 224
_refine_ls_number_reflns 3269
_refine_ls_number_restraints 0
_refine_ls_restrained_S_all 1.036
_refine_ls_R_factor_all 0.0396
_refine_ls_R_factor_gt 0.0366
_refine_ls_shift/su_max 0.000
_refine_ls_shift/su_mean 0.000
_refine_ls_structure_factor_coef Fsqd
_refine_ls_weighting_details 'calc w=1/[\s^2^(Fo^2^)+(0.0680P)^2^+1.3862P] where P=(Fo^2^+2Fc^2^)/3'
_refine_ls_weighting_scheme calc
_refine_ls_wR_factor_gt 0.1015
_refine_ls_wR_factor_ref 0.1043
_reflns_number_gt 2964
_reflns_number_total 3269
_reflns_threshold_expression >2sigma(I)
_cod_data_source_file c1sc00688f.txt
_cod_data_source_block crystal_O
_cod_depositor_comments
;
The following automatic conversions were performed:

'_symmetry_cell_setting' value 'Monoclinic' changed to 'monoclinic'
according to
/usr/data/users/saulius/automatic-downloads/retrospective/RSC/lib/dictionaries/cif_core.dic
dictionary named 'cif_core.dic' version 2.4.2 from 2011-04-26.

Automatic conversion script
Id: cif_fix_values 2281 2013-09-26 08:29:07Z andrius 
;
_cod_original_sg_symbol_H-M C2/c
_cod_database_code 1514948

loop_
_symmetry_equiv_pos_as_xyz
'x, y, z'
'-x, y, -z+1/2'
'x+1/2, y+1/2, z'
'-x+1/2, y+1/2, -z+1/2'
'-x, -y, -z'
'x, -y, z-1/2'
'-x+1/2, -y+1/2, -z'
'x+1/2, -y+1/2, z-1/2'

loop_
_atom_site_label
_atom_site_type_symbol
_atom_site_fract_x
_atom_site_fract_y
_atom_site_fract_z
_atom_site_U_iso_or_equiv
_atom_site_adp_type
_atom_site_occupancy
_atom_site_symmetry_multiplicity
_atom_site_calc_flag
_atom_site_refinement_flags
Si1 Si 0.5000 0.55696(4) 0.2500 0.02399(15) Uani 1 2 d S
N29 N 0.23114(4) 0.38946(12) 0.34883(10) 0.0362(3) Uani 1 1 d .
N30 N 0.17120(4) 0.65023(12) 0.09860(11) 0.0378(3) Uani 1 1 d .
C1 C 0.51704(5) 0.65940(15) 0.12659(14) 0.0408(3) Uani 1 1 d .
H1A H 0.5454 0.6987 0.1432 0.061 Uiso 1 1 calc R
H1B H 0.4956 0.7286 0.1135 0.061 Uiso 1 1 calc R
H1C H 0.5191 0.6047 0.0581 0.061 Uiso 1 1 calc R
C10 C 0.47607(4) 0.31018(11) 0.23509(9) 0.0223(3) Uani 1 1 d .
C11 C 0.45224(4) 0.18378(11) 0.22841(10) 0.0229(3) Uani 1 1 d .
C12 C 0.45202(4) 0.09824(12) 0.32117(11) 0.0271(3) Uani 1 1 d .
H12A H 0.4678 0.1199 0.3887 0.033 Uiso 1 1 calc R
C13 C 0.42898(4) -0.01830(13) 0.31562(12) 0.0326(3) Uani 1 1 d .
H13A H 0.4289 -0.0756 0.3795 0.039 Uiso 1 1 calc R
C14 C 0.40615(5) -0.05138(13) 0.21761(13) 0.0365(3) Uani 1 1 d .
H14A H 0.3905 -0.1312 0.2141 0.044 Uiso 1 1 calc R
C15 C 0.40620(5) 0.03199(14) 0.12492(12) 0.0360(3) Uani 1 1 d .
H15A H 0.3906 0.0094 0.0575 0.043 Uiso 1 1 calc R
C16 C 0.42911(4) 0.14903(12) 0.13007(11) 0.0284(3) Uani 1 1 d .
H16A H 0.4290 0.2059 0.0659 0.034 Uiso 1 1 calc R
C20 C 0.45791(4) 0.42961(11) 0.21801(10) 0.0239(3) Uani 1 1 d .
C21 C 0.41170(4) 0.45965(11) 0.19545(10) 0.0234(3) Uani 1 1 d .
C22 C 0.37766(4) 0.39717(11) 0.25308(10) 0.0242(3) Uani 1 1 d .
H22A H 0.3842 0.3294 0.3059 0.029 Uiso 1 1 calc R
C23 C 0.33499(4) 0.43254(11) 0.23421(10) 0.0242(3) Uani 1 1 d .
H23A H 0.3126 0.3896 0.2750 0.029 Uiso 1 1 calc R
C24 C 0.32411(4) 0.53133(12) 0.15534(10) 0.0236(3) Uani 1 1 d .
C25 C 0.35807(4) 0.59387(12) 0.09729(11) 0.0275(3) Uani 1 1 d .
H25A H 0.3516 0.6604 0.0432 0.033 Uiso 1 1 calc R
C26 C 0.40088(4) 0.55946(12) 0.11820(11) 0.0281(3) Uani 1 1 d .
H26A H 0.4234 0.6044 0.0795 0.034 Uiso 1 1 calc R
C27 C 0.28030(4) 0.57503(12) 0.12816(10) 0.0250(3) Uani 1 1 d .
H27A H 0.2783 0.6352 0.0666 0.030 Uiso 1 1 calc R
C28 C 0.24182(4) 0.54388(11) 0.17641(11) 0.0252(3) Uani 1 1 d .
C29 C 0.23608(4) 0.45750(12) 0.27197(11) 0.0273(3) Uani 1 1 d .
C30 C 0.20246(4) 0.60309(12) 0.13303(11) 0.0287(3) Uani 1 1 d .
C1S C 0.22568(4) 0.26202(13) -0.00821(11) 0.0321(3) Uani 1 1 d .
H1SA H 0.2199 0.3570 -0.0036 0.038 Uiso 1 1 calc R
H1SB H 0.2168 0.2321 -0.0854 0.038 Uiso 1 1 calc R
C2S C 0.19834(5) 0.19194(13) 0.08022(12) 0.0341(3) Uani 1 1 d .
H2SA H 0.2084 0.2183 0.1574 0.041 Uiso 1 1 calc R
H2SB H 0.2030 0.0967 0.0728 0.041 Uiso 1 1 calc R
C3S C 0.14997(5) 0.22028(15) 0.06916(13) 0.0399(3) Uani 1 1 d .
H3SA H 0.1342 0.1724 0.1283 0.060 Uiso 1 1 calc R
H3SB H 0.1396 0.1925 -0.0064 0.060 Uiso 1 1 calc R
H3SC H 0.1449 0.3142 0.0784 0.060 Uiso 1 1 calc R

loop_
_atom_site_aniso_label
_atom_site_aniso_U_11
_atom_site_aniso_U_22
_atom_site_aniso_U_33
_atom_site_aniso_U_23
_atom_site_aniso_U_13
_atom_site_aniso_U_12
Si1 0.0222(2) 0.0193(2) 0.0303(3) 0.000 -0.00178(18) 0.000
N29 0.0336(6) 0.0348(6) 0.0403(7) 0.0034(5) 0.0032(5) -0.0018(5)
N30 0.0291(6) 0.0428(7) 0.0414(7) 0.0026(5) -0.0006(5) 0.0096(5)
C1 0.0376(7) 0.0367(7) 0.0481(8) 0.0142(6) -0.0051(6) -0.0116(6)
C10 0.0219(6) 0.0241(6) 0.0210(5) 0.0009(4) 0.0001(4) -0.0005(5)
C11 0.0210(5) 0.0210(6) 0.0267(6) 0.0006(5) 0.0022(4) 0.0011(4)
C12 0.0275(6) 0.0260(6) 0.0279(6) 0.0023(5) 0.0005(5) 0.0009(5)
C13 0.0379(7) 0.0250(6) 0.0348(7) 0.0063(5) 0.0074(5) -0.0009(5)
C14 0.0430(8) 0.0244(6) 0.0422(8) -0.0016(5) 0.0067(6) -0.0104(6)
C15 0.0418(8) 0.0335(7) 0.0329(7) -0.0037(6) -0.0022(6) -0.0110(6)
C16 0.0323(6) 0.0266(6) 0.0262(6) 0.0028(5) -0.0006(5) -0.0044(5)
C20 0.0228(6) 0.0235(6) 0.0254(6) 0.0016(4) 0.0003(4) -0.0013(5)
C21 0.0228(6) 0.0208(6) 0.0265(6) -0.0014(4) -0.0020(5) -0.0001(4)
C22 0.0261(6) 0.0218(6) 0.0247(6) 0.0020(4) -0.0015(4) 0.0009(4)
C23 0.0235(6) 0.0241(6) 0.0252(6) -0.0003(4) 0.0010(4) -0.0003(4)
C24 0.0235(6) 0.0224(6) 0.0249(6) -0.0032(5) -0.0020(5) 0.0018(4)
C25 0.0295(6) 0.0235(6) 0.0296(6) 0.0053(5) -0.0022(5) 0.0014(5)
C26 0.0251(6) 0.0261(6) 0.0332(7) 0.0061(5) 0.0015(5) -0.0017(5)
C27 0.0282(6) 0.0223(6) 0.0245(6) -0.0029(4) -0.0033(5) 0.0039(5)
C28 0.0252(6) 0.0234(6) 0.0269(6) -0.0046(5) -0.0043(5) 0.0034(5)
C29 0.0225(6) 0.0262(6) 0.0331(7) -0.0056(5) -0.0014(5) 0.0009(5)
C30 0.0269(7) 0.0284(6) 0.0307(6) -0.0033(5) 0.0004(5) 0.0040(5)
C1S 0.0360(8) 0.0287(6) 0.0314(7) -0.0033(5) -0.0060(5) -0.0001(5)
C2S 0.0375(7) 0.0334(7) 0.0312(7) -0.0001(5) -0.0054(5) 0.0024(6)
C3S 0.0365(8) 0.0429(8) 0.0403(8) -0.0005(6) 0.0008(6) 0.0053(6)

loop_
_atom_type_symbol
_atom_type_description
_atom_type_scat_dispersion_real
_atom_type_scat_dispersion_imag
_atom_type_scat_source
C C 0.0181 0.0091 'International Tables Vol C Tables 4.2.6.8 and 6.1.1.4'
H H 0.0000 0.0000 'International Tables Vol C Tables 4.2.6.8 and 6.1.1.4'
N N 0.0311 0.0180 'International Tables Vol C Tables 4.2.6.8 and 6.1.1.4'
Si Si 0.2541 0.3302 'International Tables Vol C Tables 4.2.6.8 and 6.1.1.4'

loop_
_geom_angle_atom_site_label_1
_geom_angle_atom_site_label_2
_geom_angle_atom_site_label_3
_geom_angle
_geom_angle_site_symmetry_1
_geom_angle_site_symmetry_3
C1 Si1 C1 111.54(11) 2_655 .
C1 Si1 C20 110.34(6) 2_655 .
C1 Si1 C20 115.79(6) . .
C1 Si1 C20 115.79(6) 2_655 2_655
C1 Si1 C20 110.34(6) . 2_655
C20 Si1 C20 91.83(8) . 2_655
C20 C10 C11 124.91(10) . .
C20 C10 C10 115.67(7) . 2_655
C11 C10 C10 119.41(6) . 2_655
C16 C11 C12 118.47(11) . .
C16 C11 C10 120.86(11) . .
C12 C11 C10 120.67(11) . .
C13 C12 C11 120.55(12) . .
C14 C13 C12 120.33(12) . .
C15 C14 C13 119.80(12) . .
C14 C15 C16 120.15(13) . .
C15 C16 C11 120.70(12) . .
C10 C20 C21 127.46(11) . .
C10 C20 Si1 108.28(9) . .
C21 C20 Si1 123.66(9) . .
C26 C21 C22 117.84(11) . .
C26 C21 C20 119.35(11) . .
C22 C21 C20 122.72(11) . .
C23 C22 C21 121.14(11) . .
C22 C23 C24 120.99(11) . .
C25 C24 C23 118.05(11) . .
C25 C24 C27 116.52(11) . .
C23 C24 C27 125.43(11) . .
C26 C25 C24 120.64(11) . .
C25 C26 C21 121.33(11) . .
C28 C27 C24 130.49(12) . .
C27 C28 C29 125.64(11) . .
C27 C28 C30 119.27(12) . .
C29 C28 C30 115.06(11) . .
N29 C29 C28 179.21(14) . .
N30 C30 C28 179.94(18) . .
C2S C1S C1S 112.71(14) . 7
C1S C2S C3S 113.54(11) . .

loop_
_geom_bond_atom_site_label_1
_geom_bond_atom_site_label_2
_geom_bond_distance
_geom_bond_site_symmetry_2
Si1 C1 1.8642(14) 2_655
Si1 C1 1.8642(14) .
Si1 C20 1.8739(12) .
Si1 C20 1.8739(12) 2_655
N29 C29 1.1491(18) .
N30 C30 1.1468(17) .
C10 C20 1.3585(17) .
C10 C11 1.4892(16) .
C10 C10 1.512(2) 2_655
C11 C16 1.3949(18) .
C11 C12 1.3953(17) .
C12 C13 1.3894(18) .
C13 C14 1.383(2) .
C14 C15 1.381(2) .
C15 C16 1.3914(18) .
C20 C21 1.4774(16) .
C21 C26 1.4029(17) .
C21 C22 1.4054(17) .
C22 C23 1.3789(17) .
C23 C24 1.4081(17) .
C24 C25 1.4061(17) .
C24 C27 1.4539(16) .
C25 C26 1.3843(18) .
C27 C28 1.3550(18) .
C28 C29 1.4382(18) .
C28 C30 1.4436(17) .
C1S C2S 1.5198(19) .
C1S C1S 1.528(3) 7
C2S C3S 1.5220(19) .
